data_7017950
loop_
_publ_author_name
'Ovens, Jeffrey S.'
'Truong, Kimberley N.'
'Leznoff, Daniel B.'

_publ_section_title
;
 Structural organization and dimensionality at the hands of weak
 intermolecular Au&#x00B7;&#x00B7;&#x00B7;Au, Au&#x00B7;&#x00B7;&#x00B7;X
 and X&#x00B7;&#x00B7;&#x00B7;X (X = Cl, Br, I) interactions.
;
_journal_issue 4
_journal_name_full 'Dalton transactions (Cambridge, England : 2003)'
_journal_page_first 1345
_journal_page_last 1351
_journal_paper_doi 10.1039/c1dt11741f
_journal_volume 41
_journal_year 2012
_chemical_formula_moiety 'C2 H2 Au1 Cl2 K1 N2 O1'
_chemical_formula_sum 'C2 H2 Au Cl2 K N2 O'
_chemical_formula_weight 377.02
_chemical_name_systematic ?
_space_group_IT_number 15
_symmetry_cell_setting monoclinic
_symmetry_space_group_name_Hall '-C 2yc'
_symmetry_space_group_name_H-M 'C 1 2/c 1'
_atom_sites_solution_hydrogens notdet
_atom_sites_solution_primary direct
_cell_angle_alpha 90
_cell_angle_beta 101.399(6)
_cell_angle_gamma 90
_cell_formula_units_Z 4
_cell_length_a 17.345(10)
_cell_length_b 7.712(4)
_cell_length_c 6.126(3)
_cell_measurement_reflns_used 2733
_cell_measurement_temperature 296(2)
_cell_measurement_theta_max 28.06
_cell_measurement_theta_min 2.40
_cell_volume 803.3(7)
_computing_cell_refinement 'Bruker SAINT'
_computing_data_collection 'Bruker APEX2'
_computing_data_reduction 'Bruker SAINT'
_computing_structure_solution
;
SIR92 (Altomare et al, 1994)
CRYSTALS (Watkin, 1988)
;
_diffrn_ambient_temperature 296(2)
_diffrn_measured_fraction_theta_full 0.996
_diffrn_measured_fraction_theta_max 0.936
_diffrn_measurement_device_type 'Bruker APEX-II CCD'
_diffrn_measurement_method '\w scans'
_diffrn_radiation_monochromator graphite
_diffrn_radiation_type 'Mo K\a'
_diffrn_radiation_wavelength 0.71073
_diffrn_reflns_av_R_equivalents 0.040
_diffrn_reflns_limit_h_max 22
_diffrn_reflns_limit_h_min -22
_diffrn_reflns_limit_k_max 10
_diffrn_reflns_limit_k_min -9
_diffrn_reflns_limit_l_max 8
_diffrn_reflns_limit_l_min -8
_diffrn_reflns_number 4668
_diffrn_reflns_theta_full 26.988
_diffrn_reflns_theta_max 28.409
_diffrn_reflns_theta_min 2.396
_exptl_absorpt_coefficient_mu 19.420
_exptl_absorpt_correction_T_max 0.7457
_exptl_absorpt_correction_T_min 0.3624
_exptl_absorpt_correction_type multi-scan
_exptl_crystal_colour colourless
_exptl_crystal_density_diffrn 3.100
_exptl_crystal_description block
_exptl_crystal_F_000 664
_exptl_crystal_size_max 0.45
_exptl_crystal_size_mid 0.31
_exptl_crystal_size_min 0.23
_refine_diff_density_max 0.70
_refine_diff_density_min -0.66
_refine_ls_extinction_method None
_refine_ls_goodness_of_fit_ref 0.9723
_refine_ls_hydrogen_treatment none
_refine_ls_matrix_type full
_refine_ls_number_parameters 45
_refine_ls_number_reflns 671
_refine_ls_number_restraints 0
_refine_ls_R_factor_all 0.0304
_refine_ls_R_factor_gt 0.0193
_refine_ls_shift/su_max 0.0000774
_refine_ls_structure_factor_coef F
_refine_ls_weighting_details
;
Method= Modified Sheldrick
w=1/[\s^2^(F^2^) + ( 0.02P)^2^ + 0.00P]
,where P=(max(Fo^2^,0) + 2Fc^2^)/3
;
_refine_ls_weighting_scheme calc
_refine_ls_wR_factor_all 0.0330
_refine_ls_wR_factor_gt 0.0270
_refine_ls_wR_factor_ref 0.0269
_reflns_limit_h_max 22
_reflns_limit_h_min -22
_reflns_limit_k_max 10
_reflns_limit_k_min 0
_reflns_limit_l_max 8
_reflns_limit_l_min 0
_reflns_number_gt 678
_reflns_number_total 950
_reflns_threshold_expression I>2.0\s(I)
_oxford_diffrn_Wilson_B_factor 2.79
_oxford_diffrn_Wilson_scale 141.76
_oxford_refine_ls_r_factor_ref 0.0191
_oxford_refine_ls_scale 0.0866(2)
_oxford_reflns_number_all 950
_oxford_reflns_threshold_expression_ref I>2.5\s(I)
_cod_data_source_file c1dt11741f.txt
_cod_data_source_block KAuCl2CN2
_cod_depositor_comments
;
The following automatic conversions were performed:

'_symmetry_cell_setting' value 'Monoclinic' changed to 'monoclinic'
according to /home/saulius/struct/CIF-dictionaries/cif_core.dic
dictionary named 'cif_core.dic' version 2.4.1 from
2010-06-29.

'_exptl_absorpt_correction_type' value 'Multi-scan'
changed to 'multi-scan' according to
/home/saulius/struct/CIF-dictionaries/cif_core.dic dictionary named
'cif_core.dic' version 2.4.1 from 2010-06-29.

Automatic conversion script
Id: cif_fix_values 1715 2011-07-08 13:25:40Z adriana 
;
_cod_original_cell_volume 803.3(8)
_cod_original_formula_sum 'C2 H2 Au1 Cl2 K1 N2 O1'
_cod_database_code 7017950

loop_
_symmetry_equiv_pos_as_xyz
x,y,z
-x,-y,-z
x+1/2,y+1/2,z
-x+1/2,-y+1/2,-z
-x,y,-z+1/2
x,-y,z+1/2
-x+1/2,y+1/2,-z+1/2
x+1/2,-y+1/2,z+1/2

loop_
_atom_site_label
_atom_site_type_symbol
_atom_site_fract_x
_atom_site_fract_y
_atom_site_fract_z
_atom_site_U_iso_or_equiv
_atom_site_occupancy
_atom_site_adp_type
_atom_site_refinement_flags_posn
_atom_site_refinement_flags_adp
_atom_site_attached_hydrogens
Au1 Au 0.2500 0.7500 0.5000 0.0351 1.0000 Uani S . 0
K1 K 0.5000 0.8164(4) 0.2500 0.0675 1.0000 Uani S T 0
Cl1 Cl 0.31798(11) 0.6462(2) 0.2417(3) 0.0599 1.0000 Uani . . 0
N1 N 0.4069(4) 0.8753(8) 0.7958(10) 0.0649 1.0000 Uani . . 0
C1 C 0.3526(4) 0.8339(8) 0.6925(9) 0.0405 1.0000 Uani . . 0
O1 O 0.0000 0.0000 0.0000 0.1907 1.0000 Uani S . 2

loop_
_atom_site_aniso_label
_atom_site_aniso_U_11
_atom_site_aniso_U_22
_atom_site_aniso_U_33
_atom_site_aniso_U_23
_atom_site_aniso_U_13
_atom_site_aniso_U_12
Au1 0.03313(19) 0.03411(18) 0.03595(18) 0.00083(13) 0.00153(12) -0.00277(13)
K1 0.0584(15) 0.0481(11) 0.0836(17) 0.0000 -0.0160(12) 0.0000
Cl1 0.0555(10) 0.0647(11) 0.0613(10) -0.0101(8) 0.0158(8) -0.0038(8)
N1 0.053(4) 0.071(4) 0.068(4) -0.005(3) 0.006(3) -0.011(3)
C1 0.044(4) 0.039(4) 0.036(3) -0.002(3) 0.002(3) -0.003(3)
O1 0.136(10) 0.132(9) 0.277(13) -0.112(11) -0.024(9) 0.016(8)

loop_
_atom_type_symbol
_atom_type_scat_dispersion_real
_atom_type_scat_dispersion_imag
_atom_type_scat_Cromer_Mann_a1
_atom_type_scat_Cromer_Mann_b1
_atom_type_scat_Cromer_Mann_a2
_atom_type_scat_Cromer_Mann_b2
_atom_type_scat_Cromer_Mann_a3
_atom_type_scat_Cromer_Mann_b3
_atom_type_scat_Cromer_Mann_a4
_atom_type_scat_Cromer_Mann_b4
_atom_type_scat_Cromer_Mann_c
_atom_type_scat_source
C 0.0033 0.0016 2.3100 20.8439 1.0200 10.2075 1.5886 0.5687 0.8650 51.6512 0.2156 'International Tables Vol C 4.2.6.8 and 6.1.1.4'
N 0.0061 0.0033 12.2126 0.0057 3.1322 9.8933 2.0125 28.9975 1.1663 0.5826 -11.5290 'International Tables Vol C 4.2.6.8 and 6.1.1.4'
Cl 0.1484 0.1585 11.4604 0.0104 7.1964 1.1662 6.2556 18.5194 1.6455 47.7784 -9.5574 'International Tables Vol C 4.2.6.8 and 6.1.1.4'
K 0.2009 0.2494 8.2186 12.7949 7.4398 0.7748 1.0519 213.1870 0.8659 41.6841 1.4228 'International Tables Vol C 4.2.6.8 and 6.1.1.4'
Au -2.0133 8.8022 16.8819 0.4611 18.5913 8.6216 25.5582 1.4826 5.8600 36.3956 12.0658 'International Tables Vol C 4.2.6.8 and 6.1.1.4'
O 0.0106 0.0060 3.0485 13.2771 2.2868 5.7011 1.5463 0.3239 0.8670 32.9089 0.2508 'International Tables Vol C 4.2.6.8 and 6.1.1.4'
H 0.0000 0.0000 0.4930 10.5109 0.3229 26.1257 0.1402 3.1424 0.0408 57.7998 0.0030 'International Tables Vol C 4.2.6.8 and 6.1.1.4'

loop_
_geom_angle_atom_site_label_1
_geom_angle_site_symmetry_1
_geom_angle_atom_site_label_2
_geom_angle_atom_site_label_3
_geom_angle_site_symmetry_3
_geom_angle
_geom_angle_publ_flag
C1 4_566 Au1 Cl1 4_566 90.06(17) yes
C1 4_566 Au1 Cl1 . 89.94(17) yes
Cl1 4_566 Au1 Cl1 . 179.995 yes
C1 4_566 Au1 C1 . 179.994 yes
Cl1 4_566 Au1 C1 . 89.94(17) yes
Cl1 . Au1 C1 . 90.06(17) yes
Au1 . Cl1 Cl1 4_565 93.82(8) yes
Au1 . Cl1 Cl1 6_564 147.51(6) yes
Cl1 4_565 Cl1 Cl1 6_564 73.62(5) yes
Au1 . Cl1 Cl1 6_565 64.53(4) yes
Cl1 4_565 Cl1 Cl1 6_565 141.91(6) yes
Cl1 6_564 Cl1 Cl1 6_565 107.30(10) yes
N1 2_676 K1 N1 6_574 70.9(2) yes
N1 2_676 K1 N1 5_656 75.88(16) yes
N1 6_574 K1 N1 5_656 89.65(19) yes
N1 2_676 K1 N1 1_554 89.65(19) yes
N1 6_574 K1 N1 1_554 75.88(16) yes
N1 5_656 K1 N1 1_554 162.3(3) yes
N1 2_676 K1 Cl1 5_655 77.69(14) yes
N1 6_574 K1 Cl1 5_655 147.18(14) yes
N1 5_656 K1 Cl1 5_655 73.38(13) yes
N1 1_554 K1 Cl1 5_655 113.84(12) yes
N1 2_676 K1 Cl1 . 147.18(14) yes
N1 6_574 K1 Cl1 . 77.69(14) yes
N1 5_656 K1 Cl1 . 113.84(12) yes
N1 1_554 K1 Cl1 . 73.38(13) yes
Cl1 5_655 K1 Cl1 . 134.72(12) yes
Au1 . Cl1 K1 . 117.09(8) yes
K1 6_575 N1 K1 5_656 90.35(19) yes
K1 6_575 N1 C1 . 128.6(6) yes
K1 5_656 N1 C1 . 139.4(5) yes
Au1 . C1 N1 . 178.7(6) yes

loop_
_geom_bond_atom_site_label_1
_geom_bond_atom_site_label_2
_geom_bond_site_symmetry_2
_geom_bond_distance
_geom_bond_publ_flag
Au1 C1 4_566 2.036(6) yes
Au1 Cl1 4_566 2.2963(18) yes
Au1 Cl1 . 2.2963(18) yes
Au1 C1 . 2.036(6) yes
Cl1 Cl1 4_565 3.760(4) yes
Cl1 Cl1 6_564 3.803(3) yes
Cl1 Cl1 6_565 3.803(3) yes
K1 N1 2_676 2.919(6) yes
K1 N1 6_574 2.919(6) yes
K1 N1 5_656 2.963(6) yes
K1 N1 1_554 2.963(6) yes
K1 Cl1 5_655 3.410(3) yes
K1 Cl1 . 3.410(3) yes
N1 C1 . 1.074(7) yes
